data_7712372
loop_
_publ_author_name
'Belov, Alexander S.'
'Belova, Svetlana A.'
'Efimov, Nikolay N.'
'Zlobina, Veronika V.'
'Novikov, Valentin V.'
'Nelyubina, Yulya V.'
'Zubavichus, Yan V.'
'Voloshin, Yan Z.'
'Pavlov, Alexander A.'

_publ_section_title
;
 Synthesis, X-ray structure and magnetic properties of the apically
 functionalized monocapped cobalt(II) tris-pyridineoximates possessing SMM
 behaviour.
;
_journal_name_full 'Dalton transactions (Cambridge, England : 2003)'
_journal_paper_doi 10.1039/d2dt04073e
_journal_year 2023
_chemical_formula_moiety 'C29 H30 B Co N6 O5 S2, Cl O4'
_chemical_formula_sum 'C29 H30 B Cl Co N6 O9 S2'
_chemical_formula_weight 775.90
_chemical_properties_physical 'Either radiation damage under the beam or desolvation'
_space_group_crystal_system triclinic
_space_group_IT_number 2
_space_group_name_Hall '-P 1'
_space_group_name_H-M_alt 'P -1'
_atom_sites_solution_hydrogens geom
_audit_creation_date 2022-11-07
_audit_creation_method
;
Olex2 1.2
(compiled 2018.05.29 svn.r3508 for OlexSys, GUI svn.r5506)
;
_audit_update_record
;
2022-12-16 deposited with the CCDC.	2023-02-07 downloaded from the CCDC.
;
_cell_angle_alpha 104.71(3)
_cell_angle_beta 112.39(3)
_cell_angle_gamma 95.43(3)
_cell_formula_units_Z 2
_cell_length_a 10.939(2)
_cell_length_b 13.525(3)
_cell_length_c 14.224(3)
_cell_measurement_reflns_used 660
_cell_measurement_temperature 100(2)
_cell_measurement_theta_max 3.6
_cell_measurement_theta_min 32.0
_cell_volume 1838.4(9)
_computing_cell_refinement 'iMosflm (Battye et al., 2011)'
_computing_data_collection 'Marccd (Doyle, 2011)'
_computing_data_reduction iMosflm
_computing_molecular_graphics 'Olex2 (Dolomanov et al., 2009)'
_computing_publication_material 'Olex2 (Dolomanov et al., 2009)'
_computing_structure_refinement 'ShelXL (Sheldrick, 2015)'
_computing_structure_solution 'SHELXT 2014/5 (Sheldrick, 2014)'
_diffrn_ambient_temperature 100.15
_diffrn_measured_fraction_theta_full 0.941
_diffrn_measured_fraction_theta_max 0.941
_diffrn_measurement_device_type 'Rayonix SX165 CCD'
_diffrn_measurement_method '/f scan'
_diffrn_radiation_type synchrotron
_diffrn_radiation_wavelength 0.9699
_diffrn_reflns_av_R_equivalents 0.1228
_diffrn_reflns_av_unetI/netI 0.2146
_diffrn_reflns_Laue_measured_fraction_full 0.941
_diffrn_reflns_Laue_measured_fraction_max 0.941
_diffrn_reflns_limit_h_max 12
_diffrn_reflns_limit_h_min -9
_diffrn_reflns_limit_k_max 14
_diffrn_reflns_limit_k_min -14
_diffrn_reflns_limit_l_max 14
_diffrn_reflns_limit_l_min -15
_diffrn_reflns_number 10450
_diffrn_reflns_point_group_measured_fraction_full 0.941
_diffrn_reflns_point_group_measured_fraction_max 0.941
_diffrn_reflns_theta_full 32.495
_diffrn_reflns_theta_max 32.495
_diffrn_reflns_theta_min 3.571
_exptl_absorpt_coefficient_mu 1.718
_exptl_absorpt_correction_T_max 0.97
_exptl_absorpt_correction_T_min 0.94
_exptl_absorpt_correction_type multi-scan
_exptl_absorpt_process_details 'Scala (Evans, 2006)'
_exptl_crystal_colour green
_exptl_crystal_density_diffrn 1.402
_exptl_crystal_description prism
_exptl_crystal_F_000 798
_exptl_crystal_preparation 'Magnetic properties'
_exptl_crystal_recrystallization_method 'Re-crystallisation from solvent: dichloromethane -- hexane'
_exptl_crystal_size_max 0.03
_exptl_crystal_size_mid 0.02
_exptl_crystal_size_min 0.02
_refine_diff_density_max 1.348
_refine_diff_density_min -0.976
_refine_diff_density_rms 0.116
_refine_ls_extinction_coef 0.0057(12)
_refine_ls_extinction_expression Fc^*^=kFc[1+0.001xFc^2^\l^3^/sin(2\q)]^-1/4^
_refine_ls_extinction_method 'SHELXL-2018/3 (Sheldrick 2018)'
_refine_ls_goodness_of_fit_ref 1.013
_refine_ls_hydrogen_treatment constr
_refine_ls_matrix_type full
_refine_ls_number_parameters 447
_refine_ls_number_reflns 4910
_refine_ls_number_restraints 0
_refine_ls_restrained_S_all 1.013
_refine_ls_R_factor_all 0.1147
_refine_ls_R_factor_gt 0.0975
_refine_ls_shift/su_max 0.000
_refine_ls_shift/su_mean 0.000
_refine_ls_structure_factor_coef Fsqd
_refine_ls_weighting_details 'w=1/[\s^2^(Fo^2^)+1.0000P] where P=(Fo^2^+2Fc^2^)/3'
_refine_ls_weighting_scheme calc
_refine_ls_wR_factor_gt 0.2322
_refine_ls_wR_factor_ref 0.2492
_reflns_Friedel_coverage 0.000
_reflns_number_gt 3526
_reflns_number_total 4910
_reflns_threshold_expression 'I > 2\s(I)'
_cod_data_source_file d2dt04073e2.cif
_cod_data_source_block ss1052
_cod_original_cell_volume 1838.4(8)
_cod_database_code 7712372
_shelx_shelxl_version_number 2018/3
_shelx_space_group_comment
;
The symmetry employed for this shelxl refinement is uniquely defined
by the following loop, which should always be used as a source of
symmetry information in preference to the above space-group names.
They are only intended as comments.
;
_shelx_estimated_absorpt_t_max 0.966
_shelx_estimated_absorpt_t_min 0.950
_olex2_refinement_description
;
1. Fixed Uiso
 At 1.2 times of:
  All C(H) groups, All C(H,H) groups
 At 1.5 times of:
  All C(H,H,H) groups
2.a Secondary CH2 refined with riding coordinates:
 C28(H28A,H28B)
2.b Aromatic/amide H refined with riding coordinates:
 C3(H3), C4(H4), C5(H5), C6(H6), C10(H10), C11(H11), C12(H12), C13(H13),
 C17(H17), C18(H18), C19(H19), C20(H20), C23(H23), C24(H24), C26(H26), C27(H27)
2.c Idealised Me refined as rotating group:
 C7(H7A,H7B,H7C), C14(H14A,H14B,H14C), C21(H21A,H21B,H21C), C29(H29A,H29B,H29C)
;
_olex2_submission_special_instructions 'No special instructions were received'

loop_
_space_group_symop_operation_xyz
'x, y, z'
'-x, -y, -z'

loop_
_atom_site_label
_atom_site_type_symbol
_atom_site_fract_x
_atom_site_fract_y
_atom_site_fract_z
_atom_site_U_iso_or_equiv
_atom_site_adp_type
_atom_site_occupancy
_atom_site_site_symmetry_order
_atom_site_calc_flag
_atom_site_refinement_flags_posn
_atom_site_refinement_flags_adp
_atom_site_refinement_flags_occupancy
_atom_site_disorder_assembly
_atom_site_disorder_group
Co1 Co 0.42329(10) 0.62288(7) 0.74015(7) 0.0357(4) Uani 1 1 d . . . . .
S1 S -0.0992(2) 0.00483(16) 0.07419(18) 0.0573(7) Uani 1 1 d . . . . .
S2 S -0.2180(3) -0.00923(17) 0.15710(19) 0.0630(7) Uani 1 1 d . . . . .
O1 O 0.1914(5) 0.5411(3) 0.5179(4) 0.0378(12) Uani 1 1 d . . . . .
O2 O 0.3841(5) 0.4496(3) 0.5412(4) 0.0369(12) Uani 1 1 d . . . . .
O3 O 0.2197(5) 0.4085(3) 0.6112(4) 0.0427(13) Uani 1 1 d . . . . .
O4 O -0.2753(7) -0.1177(4) 0.1224(5) 0.0692(19) Uani 1 1 d . . . . .
O5 O -0.3045(7) 0.0651(4) 0.1448(5) 0.0668(17) Uani 1 1 d . . . . .
N1 N 0.2828(7) 0.6303(5) 0.5971(5) 0.0407(16) Uani 1 1 d . . . . .
N2 N 0.4666(7) 0.7865(4) 0.7447(5) 0.0393(16) Uani 1 1 d . . . . .
N3 N 0.4776(7) 0.5100(4) 0.6427(5) 0.0376(15) Uani 1 1 d . . . . .
N4 N 0.6328(6) 0.6211(4) 0.8385(5) 0.0357(15) Uani 1 1 d . . . . .
N5 N 0.2764(6) 0.4880(4) 0.7078(5) 0.0374(15) Uani 1 1 d . . . . .
N6 N 0.3813(7) 0.6487(4) 0.8795(5) 0.0393(15) Uani 1 1 d . . . . .
C1 C 0.2678(8) 0.7194(5) 0.5808(5) 0.0346(18) Uani 1 1 d . . . . .
C2 C 0.3777(8) 0.8067(5) 0.6580(6) 0.0371(19) Uani 1 1 d . . . . .
C3 C 0.5739(9) 0.8622(5) 0.8139(6) 0.0398(19) Uani 1 1 d . . . . .
H3 H 0.632973 0.849997 0.876944 0.048 Uiso 1 1 calc R . . . .
C4 C 0.6044(10) 0.9565(6) 0.8001(7) 0.052(2) Uani 1 1 d . . . . .
H4 H 0.683701 1.007346 0.850368 0.062 Uiso 1 1 calc R . . . .
C5 C 0.5146(11) 0.9747(6) 0.7095(8) 0.058(2) Uani 1 1 d . . . . .
H5 H 0.531200 1.039167 0.696756 0.069 Uiso 1 1 calc R . . . .
C6 C 0.4007(9) 0.8980(6) 0.6379(7) 0.049(2) Uani 1 1 d . . . . .
H6 H 0.339034 0.909198 0.575205 0.059 Uiso 1 1 calc R . . . .
C7 C 0.1504(9) 0.7305(6) 0.4867(6) 0.047(2) Uani 1 1 d . . . . .
H7A H 0.184051 0.751666 0.438438 0.071 Uiso 1 1 calc GR . . . .
H7B H 0.105839 0.783646 0.512696 0.071 Uiso 1 1 calc GR . . . .
H7C H 0.085335 0.663284 0.447896 0.071 Uiso 1 1 calc GR . . . .
C8 C 0.5935(9) 0.4888(5) 0.6748(6) 0.0382(19) Uani 1 1 d . . . . .
C9 C 0.6882(8) 0.5568(5) 0.7834(6) 0.0367(18) Uani 1 1 d . . . . .
C10 C 0.7139(9) 0.6826(5) 0.9371(6) 0.043(2) Uani 1 1 d . . . . .
H10 H 0.676239 0.728938 0.975233 0.051 Uiso 1 1 calc R . . . .
C11 C 0.8517(8) 0.6830(6) 0.9879(6) 0.0427(19) Uani 1 1 d . . . . .
H11 H 0.905084 0.726729 1.059442 0.051 Uiso 1 1 calc R . . . .
C12 C 0.9079(9) 0.6192(6) 0.9323(6) 0.047(2) Uani 1 1 d . . . . .
H12 H 1.002086 0.620727 0.963098 0.056 Uiso 1 1 calc R . . . .
C13 C 0.8244(9) 0.5520(5) 0.8297(6) 0.043(2) Uani 1 1 d . . . . .
H13 H 0.859790 0.503313 0.791723 0.052 Uiso 1 1 calc R . . . .
C14 C 0.6365(8) 0.4032(5) 0.6111(6) 0.0423(19) Uani 1 1 d . . . . .
H14A H 0.561472 0.368271 0.540636 0.064 Uiso 1 1 calc GR . . . .
H14B H 0.661203 0.352061 0.649326 0.064 Uiso 1 1 calc GR . . . .
H14C H 0.714595 0.433486 0.602009 0.064 Uiso 1 1 calc GR . . . .
C15 C 0.2511(8) 0.4726(5) 0.7842(6) 0.0400(19) Uani 1 1 d . . . . .
C16 C 0.3102(9) 0.5638(6) 0.8823(6) 0.045(2) Uani 1 1 d . . . . .
C17 C 0.4245(8) 0.7374(6) 0.9617(6) 0.0398(18) Uani 1 1 d . . . . .
H17 H 0.471244 0.797561 0.957044 0.048 Uiso 1 1 calc R . . . .
C18 C 0.4040(9) 0.7452(6) 1.0528(6) 0.050(2) Uani 1 1 d . . . . .
H18 H 0.435554 0.809152 1.110107 0.061 Uiso 1 1 calc R . . . .
C19 C 0.3367(10) 0.6577(6) 1.0580(7) 0.057(2) Uani 1 1 d . . . . .
H19 H 0.323624 0.660704 1.120870 0.069 Uiso 1 1 calc R . . . .
C20 C 0.2873(9) 0.5655(6) 0.9743(6) 0.052(2) Uani 1 1 d . . . . .
H20 H 0.239612 0.505135 0.978057 0.063 Uiso 1 1 calc R . . . .
C21 C 0.1682(9) 0.3735(6) 0.7786(6) 0.051(2) Uani 1 1 d . . . . .
H21A H 0.088089 0.389040 0.789780 0.076 Uiso 1 1 calc GR . . . .
H21B H 0.222997 0.345809 0.834437 0.076 Uiso 1 1 calc GR . . . .
H21C H 0.139704 0.321418 0.708152 0.076 Uiso 1 1 calc GR . . . .
C22 C 0.1527(8) 0.3564(5) 0.4089(6) 0.043(2) Uani 1 1 d . . . . .
C23 C 0.0136(8) 0.3526(5) 0.3519(6) 0.0397(19) Uani 1 1 d . . . . .
H23 H -0.029066 0.399075 0.384700 0.048 Uiso 1 1 calc R . . . .
C24 C -0.0615(8) 0.2843(5) 0.2514(6) 0.0428(19) Uani 1 1 d . . . . .
H24 H -0.155369 0.282652 0.216989 0.051 Uiso 1 1 calc R . . . .
C25 C -0.0028(9) 0.2170(6) 0.1984(6) 0.043(2) Uani 1 1 d . . . . .
C26 C 0.1334(9) 0.2202(6) 0.2523(7) 0.052(2) Uani 1 1 d . . . . .
H26 H 0.175481 0.174455 0.218156 0.062 Uiso 1 1 calc R . . . .
C27 C 0.2101(8) 0.2882(5) 0.3547(6) 0.0411(19) Uani 1 1 d . . . . .
H27 H 0.303698 0.288637 0.388927 0.049 Uiso 1 1 calc R . . . .
C28 C -0.0862(9) 0.1440(6) 0.0861(6) 0.053(2) Uani 1 1 d . . . . .
H28A H -0.045820 0.159439 0.038525 0.063 Uiso 1 1 calc R . . . .
H28B H -0.178507 0.158167 0.060717 0.063 Uiso 1 1 calc R . . . .
C29 C -0.1028(11) 0.0230(7) 0.2932(7) 0.072(3) Uani 1 1 d . . . . .
H29A H -0.034217 -0.019595 0.299333 0.109 Uiso 1 1 calc GR . . . .
H29B H -0.151780 0.009285 0.335230 0.109 Uiso 1 1 calc GR . . . .
H29C H -0.058605 0.097313 0.320455 0.109 Uiso 1 1 calc GR . . . .
B1 B 0.2422(10) 0.4420(6) 0.5252(7) 0.040(2) Uani 1 1 d . . . . .
Cl1 Cl -0.1734(2) 0.20306(14) -0.23706(15) 0.0465(6) Uani 1 1 d . . . . .
O6 O -0.1365(6) 0.3140(4) -0.1981(4) 0.0510(14) Uani 1 1 d . . . . .
O7 O -0.3013(7) 0.1719(4) -0.3293(5) 0.0747(19) Uani 1 1 d . . . . .
O8 O -0.0692(7) 0.1644(4) -0.2661(5) 0.0707(19) Uani 1 1 d . . . . .
O9 O -0.1792(6) 0.1636(4) -0.1530(4) 0.0566(16) Uani 1 1 d . . . . .

loop_
_atom_site_aniso_label
_atom_site_aniso_U_11
_atom_site_aniso_U_22
_atom_site_aniso_U_33
_atom_site_aniso_U_23
_atom_site_aniso_U_13
_atom_site_aniso_U_12
Co1 0.0428(7) 0.0409(6) 0.0340(7) 0.0105(5) 0.0269(6) 0.0139(5)
S1 0.0654(17) 0.0594(13) 0.0522(14) 0.0056(10) 0.0372(13) 0.0146(12)
S2 0.0696(18) 0.0610(15) 0.0591(16) 0.0028(11) 0.0400(14) 0.0062(13)
O1 0.052(3) 0.035(3) 0.040(3) 0.012(2) 0.032(3) 0.020(2)
O2 0.036(3) 0.045(3) 0.033(3) 0.007(2) 0.021(3) 0.010(2)
O3 0.059(4) 0.046(3) 0.034(3) 0.010(2) 0.031(3) 0.013(3)
O4 0.081(5) 0.061(4) 0.077(5) 0.007(3) 0.055(4) 0.010(3)
O5 0.072(5) 0.067(4) 0.075(5) 0.015(3) 0.046(4) 0.030(3)
N1 0.051(4) 0.045(4) 0.038(4) 0.010(3) 0.032(4) 0.011(3)
N2 0.067(5) 0.034(3) 0.043(4) 0.015(3) 0.045(4) 0.022(3)
N3 0.043(4) 0.044(3) 0.044(4) 0.014(3) 0.034(4) 0.017(3)
N4 0.041(4) 0.043(3) 0.030(4) 0.011(3) 0.022(3) 0.006(3)
N5 0.042(4) 0.045(3) 0.031(4) 0.007(3) 0.026(3) 0.006(3)
N6 0.046(4) 0.043(4) 0.033(4) 0.013(3) 0.020(3) 0.012(3)
C1 0.055(5) 0.033(4) 0.025(4) 0.003(3) 0.028(4) 0.016(4)
C2 0.058(6) 0.034(4) 0.034(5) 0.016(3) 0.029(4) 0.019(4)
C3 0.053(6) 0.041(4) 0.038(5) 0.011(4) 0.030(4) 0.023(4)
C4 0.076(7) 0.040(4) 0.047(5) 0.011(4) 0.037(5) 0.009(4)
C5 0.084(8) 0.040(5) 0.065(6) 0.018(4) 0.045(6) 0.020(5)
C6 0.066(6) 0.044(5) 0.050(5) 0.012(4) 0.038(5) 0.020(4)
C7 0.056(6) 0.054(5) 0.042(5) 0.016(4) 0.027(5) 0.028(4)
C8 0.056(6) 0.044(4) 0.034(5) 0.015(3) 0.038(4) 0.011(4)
C9 0.037(5) 0.052(4) 0.036(5) 0.021(4) 0.023(4) 0.021(4)
C10 0.062(6) 0.035(4) 0.031(5) -0.001(3) 0.029(5) 0.003(4)
C11 0.041(5) 0.054(5) 0.035(5) 0.018(4) 0.016(4) 0.008(4)
C12 0.049(5) 0.057(5) 0.042(5) 0.018(4) 0.026(5) 0.014(4)
C13 0.062(6) 0.044(4) 0.046(5) 0.021(4) 0.037(5) 0.025(4)
C14 0.051(5) 0.052(4) 0.042(5) 0.018(4) 0.033(4) 0.023(4)
C15 0.039(5) 0.047(4) 0.034(5) 0.010(3) 0.017(4) 0.016(4)
C16 0.058(6) 0.046(4) 0.045(5) 0.018(4) 0.034(5) 0.014(4)
C17 0.039(5) 0.055(4) 0.037(5) 0.012(4) 0.027(4) 0.021(4)
C18 0.069(6) 0.049(5) 0.045(5) 0.012(4) 0.038(5) 0.018(4)
C19 0.079(7) 0.068(5) 0.040(5) 0.013(4) 0.042(5) 0.014(5)
C20 0.071(6) 0.061(5) 0.043(5) 0.018(4) 0.041(5) 0.019(4)
C21 0.065(6) 0.053(5) 0.048(5) 0.017(4) 0.038(5) 0.011(4)
C22 0.050(6) 0.043(4) 0.049(5) 0.022(4) 0.028(5) 0.019(4)
C23 0.043(5) 0.046(4) 0.040(5) 0.012(4) 0.027(4) 0.018(4)
C24 0.036(5) 0.059(5) 0.031(4) 0.005(4) 0.016(4) 0.014(4)
C25 0.047(6) 0.058(5) 0.043(5) 0.022(4) 0.034(5) 0.017(4)
C26 0.059(6) 0.044(4) 0.056(6) 0.003(4) 0.035(5) 0.020(4)
C27 0.036(5) 0.053(4) 0.029(4) 0.002(3) 0.013(4) 0.017(4)
C28 0.055(6) 0.073(5) 0.043(5) 0.017(4) 0.032(5) 0.027(4)
C29 0.079(8) 0.082(6) 0.057(6) 0.016(5) 0.033(6) 0.016(6)
B1 0.059(7) 0.029(4) 0.042(5) 0.010(4) 0.031(5) 0.018(4)
Cl1 0.0566(15) 0.0476(12) 0.0411(12) 0.0156(9) 0.0253(11) 0.0123(10)
O6 0.051(4) 0.052(3) 0.060(4) 0.027(3) 0.026(3) 0.016(3)
O7 0.062(4) 0.073(4) 0.068(4) 0.035(3) 0.002(4) -0.005(3)
O8 0.092(5) 0.066(4) 0.070(4) 0.013(3) 0.055(4) 0.023(3)
O9 0.082(5) 0.058(3) 0.042(3) 0.023(3) 0.036(3) 0.008(3)

loop_
_atom_type_symbol
_atom_type_description
_atom_type_scat_dispersion_real
_atom_type_scat_dispersion_imag
_atom_type_scat_source
C C 0.0080 0.0030 'International Tables Vol C Tables 4.2.6.8 and 6.1.1.4'
H H 0.0000 0.0000 'International Tables Vol C Tables 4.2.6.8 and 6.1.1.4'
B B 0.0040 0.0010 'International Tables Vol C Tables 4.2.6.8 and 6.1.1.4'
Cl Cl 0.2300 0.2930 'International Tables Vol C Tables 4.2.6.8 and 6.1.1.4'
Co Co 0.2415 1.6882 'International Tables Vol C Tables 4.2.6.8 and 6.1.1.4'
N N 0.0130 0.0070 'International Tables Vol C Tables 4.2.6.8 and 6.1.1.4'
O O 0.0212 0.0120 'International Tables Vol C Tables 4.2.6.8 and 6.1.1.4'
S S 0.1970 0.2304 'International Tables Vol C Tables 4.2.6.8 and 6.1.1.4'

loop_
_geom_angle_atom_site_label_1
_geom_angle_atom_site_label_2
_geom_angle_atom_site_label_3
_geom_angle
_geom_angle_site_symmetry_1
_geom_angle_site_symmetry_3
_geom_angle_publ_flag
N1 Co1 N2 74.3(3) . . ?
N1 Co1 N3 84.3(2) . . ?
N1 Co1 N4 148.4(2) . . ?
N1 Co1 N5 83.1(2) . . ?
N1 Co1 N6 121.2(2) . . ?
N3 Co1 N2 118.8(2) . . ?
N3 Co1 N4 74.5(2) . . ?
N3 Co1 N5 80.0(2) . . ?
N3 Co1 N6 140.2(2) . . ?
N4 Co1 N2 95.4(2) . . ?
N5 Co1 N2 148.2(3) . . ?
N5 Co1 N4 115.1(2) . . ?
N5 Co1 N6 74.2(2) . . ?
N6 Co1 N2 98.5(2) . . ?
N6 Co1 N4 89.6(2) . . ?
C28 S1 S2 99.7(3) . . ?
O4 S2 S1 105.2(3) . . ?
O4 S2 O5 120.1(4) . . ?
O4 S2 C29 106.4(4) . . ?
O5 S2 S1 108.7(3) . . ?
O5 S2 C29 109.8(4) . . ?
C29 S2 S1 105.6(4) . . ?
N1 O1 B1 112.5(6) . . ?
N3 O2 B1 114.5(5) . . ?
N5 O3 B1 111.5(5) . . ?
O1 N1 Co1 121.7(4) . . ?
C1 N1 Co1 121.2(5) . . ?
C1 N1 O1 116.9(6) . . ?
C2 N2 Co1 113.5(5) . . ?
C3 N2 Co1 128.4(5) . . ?
C3 N2 C2 117.7(6) . . ?
O2 N3 Co1 120.9(4) . . ?
C8 N3 Co1 122.2(5) . . ?
C8 N3 O2 116.8(6) . . ?
C9 N4 Co1 113.1(5) . . ?
C10 N4 Co1 128.5(5) . . ?
C10 N4 C9 117.8(7) . . ?
O3 N5 Co1 123.0(4) . . ?
C15 N5 Co1 119.4(5) . . ?
C15 N5 O3 117.0(5) . . ?
C16 N6 Co1 114.1(4) . . ?
C17 N6 Co1 126.1(5) . . ?
C17 N6 C16 119.8(6) . . ?
N1 C1 C2 113.8(7) . . ?
N1 C1 C7 123.1(6) . . ?
C2 C1 C7 123.1(6) . . ?
N2 C2 C1 115.7(6) . . ?
C6 C2 N2 121.7(7) . . ?
C6 C2 C1 121.9(7) . . ?
N2 C3 H3 117.9 . . ?
N2 C3 C4 124.2(8) . . ?
C4 C3 H3 117.9 . . ?
C3 C4 H4 121.4 . . ?
C3 C4 C5 117.3(8) . . ?
C5 C4 H4 121.4 . . ?
C4 C5 H5 120.3 . . ?
C6 C5 C4 119.5(7) . . ?
C6 C5 H5 120.3 . . ?
C2 C6 C5 119.5(8) . . ?
C2 C6 H6 120.3 . . ?
C5 C6 H6 120.3 . . ?
C1 C7 H7A 109.5 . . ?
C1 C7 H7B 109.5 . . ?
C1 C7 H7C 109.5 . . ?
H7A C7 H7B 109.5 . . ?
H7A C7 H7C 109.5 . . ?
H7B C7 H7C 109.5 . . ?
N3 C8 C9 113.7(6) . . ?
N3 C8 C14 124.9(7) . . ?
C9 C8 C14 121.3(8) . . ?
N4 C9 C8 115.8(7) . . ?
N4 C9 C13 121.6(7) . . ?
C13 C9 C8 122.6(7) . . ?
N4 C10 H10 118.2 . . ?
N4 C10 C11 123.6(7) . . ?
C11 C10 H10 118.2 . . ?
C10 C11 H11 120.7 . . ?
C12 C11 C10 118.6(8) . . ?
C12 C11 H11 120.7 . . ?
C11 C12 H12 120.6 . . ?
C11 C12 C13 118.8(8) . . ?
C13 C12 H12 120.6 . . ?
C9 C13 H13 120.3 . . ?
C12 C13 C9 119.3(7) . . ?
C12 C13 H13 120.3 . . ?
C8 C14 H14A 109.5 . . ?
C8 C14 H14B 109.5 . . ?
C8 C14 H14C 109.5 . . ?
H14A C14 H14B 109.5 . . ?
H14A C14 H14C 109.5 . . ?
H14B C14 H14C 109.5 . . ?
N5 C15 C16 113.0(6) . . ?
N5 C15 C21 125.6(6) . . ?
C16 C15 C21 121.4(6) . . ?
N6 C16 C15 117.2(6) . . ?
N6 C16 C20 120.6(7) . . ?
C20 C16 C15 122.1(7) . . ?
N6 C17 H17 118.6 . . ?
N6 C17 C18 122.8(7) . . ?
C18 C17 H17 118.6 . . ?
C17 C18 H18 121.2 . . ?
C19 C18 C17 117.7(7) . . ?
C19 C18 H18 121.2 . . ?
C18 C19 H19 119.2 . . ?
C18 C19 C20 121.7(7) . . ?
C20 C19 H19 119.2 . . ?
C16 C20 H20 121.3 . . ?
C19 C20 C16 117.5(7) . . ?
C19 C20 H20 121.3 . . ?
C15 C21 H21A 109.5 . . ?
C15 C21 H21B 109.5 . . ?
C15 C21 H21C 109.5 . . ?
H21A C21 H21B 109.5 . . ?
H21A C21 H21C 109.5 . . ?
H21B C21 H21C 109.5 . . ?
C23 C22 B1 121.6(7) . . ?
C27 C22 C23 116.0(7) . . ?
C27 C22 B1 122.2(8) . . ?
C22 C23 H23 118.9 . . ?
C24 C23 C22 122.2(7) . . ?
C24 C23 H23 118.9 . . ?
C23 C24 H24 119.4 . . ?
C23 C24 C25 121.2(8) . . ?
C25 C24 H24 119.4 . . ?
C24 C25 C28 120.6(8) . . ?
C26 C25 C24 117.5(7) . . ?
C26 C25 C28 121.9(7) . . ?
C25 C26 H26 119.1 . . ?
C27 C26 C25 121.8(7) . . ?
C27 C26 H26 119.1 . . ?
C22 C27 H27 119.3 . . ?
C26 C27 C22 121.3(8) . . ?
C26 C27 H27 119.3 . . ?
S1 C28 H28A 108.7 . . ?
S1 C28 H28B 108.7 . . ?
C25 C28 S1 114.2(6) . . ?
C25 C28 H28A 108.7 . . ?
C25 C28 H28B 108.7 . . ?
H28A C28 H28B 107.6 . . ?
S2 C29 H29A 109.5 . . ?
S2 C29 H29B 109.5 . . ?
S2 C29 H29C 109.5 . . ?
H29A C29 H29B 109.5 . . ?
H29A C29 H29C 109.5 . . ?
H29B C29 H29C 109.5 . . ?
O1 B1 C22 104.9(7) . . ?
O2 B1 O1 114.0(6) . . ?
O2 B1 O3 111.0(7) . . ?
O2 B1 C22 106.2(6) . . ?
O3 B1 O1 109.8(6) . . ?
O3 B1 C22 110.7(6) . . ?
O6 Cl1 O7 108.7(4) . . ?
O6 Cl1 O8 108.1(3) . . ?
O6 Cl1 O9 109.5(3) . . ?
O7 Cl1 O8 110.4(4) . . ?
O7 Cl1 O9 111.8(4) . . ?
O9 Cl1 O8 108.3(4) . . ?

loop_
_geom_bond_atom_site_label_1
_geom_bond_atom_site_label_2
_geom_bond_distance
_geom_bond_site_symmetry_2
_geom_bond_publ_flag
Co1 N1 2.064(7) . ?
Co1 N2 2.198(5) . ?
Co1 N3 2.080(6) . ?
Co1 N4 2.190(6) . ?
Co1 N5 2.139(6) . ?
Co1 N6 2.153(6) . ?
S1 S2 2.085(3) . ?
S1 C28 1.833(8) . ?
S2 O4 1.418(6) . ?
S2 O5 1.442(6) . ?
S2 C29 1.771(10) . ?
O1 N1 1.396(7) . ?
O1 B1 1.511(9) . ?
O2 N3 1.384(8) . ?
O2 B1 1.470(10) . ?
O3 N5 1.379(7) . ?
O3 B1 1.500(10) . ?
N1 C1 1.297(9) . ?
N2 C2 1.359(9) . ?
N2 C3 1.333(10) . ?
N3 C8 1.262(10) . ?
N4 C9 1.360(9) . ?
N4 C10 1.329(9) . ?
N5 C15 1.278(9) . ?
N6 C16 1.342(9) . ?
N6 C17 1.337(8) . ?
C1 C2 1.454(10) . ?
C1 C7 1.515(10) . ?
C2 C6 1.359(10) . ?
C3 H3 0.9500 . ?
C3 C4 1.368(10) . ?
C4 H4 0.9500 . ?
C4 C5 1.389(12) . ?
C5 H5 0.9500 . ?
C5 C6 1.385(12) . ?
C6 H6 0.9500 . ?
C7 H7A 0.9800 . ?
C7 H7B 0.9800 . ?
C7 H7C 0.9800 . ?
C8 C9 1.478(10) . ?
C8 C14 1.509(10) . ?
C9 C13 1.397(11) . ?
C10 H10 0.9500 . ?
C10 C11 1.401(11) . ?
C11 H11 0.9500 . ?
C11 C12 1.367(10) . ?
C12 H12 0.9500 . ?
C12 C13 1.395(11) . ?
C13 H13 0.9500 . ?
C14 H14A 0.9800 . ?
C14 H14B 0.9800 . ?
C14 H14C 0.9800 . ?
C15 C16 1.475(10) . ?
C15 C21 1.513(10) . ?
C16 C20 1.420(10) . ?
C17 H17 0.9500 . ?
C17 C18 1.378(10) . ?
C18 H18 0.9500 . ?
C18 C19 1.366(11) . ?
C19 H19 0.9500 . ?
C19 C20 1.376(10) . ?
C20 H20 0.9500 . ?
C21 H21A 0.9800 . ?
C21 H21B 0.9800 . ?
C21 H21C 0.9800 . ?
C22 C23 1.414(11) . ?
C22 C27 1.399(10) . ?
C22 B1 1.617(12) . ?
C23 H23 0.9500 . ?
C23 C24 1.365(10) . ?
C24 H24 0.9500 . ?
C24 C25 1.392(10) . ?
C25 C26 1.382(12) . ?
C25 C28 1.509(11) . ?
C26 H26 0.9500 . ?
C26 C27 1.384(11) . ?
C27 H27 0.9500 . ?
C28 H28A 0.9900 . ?
C28 H28B 0.9900 . ?
C29 H29A 0.9800 . ?
C29 H29B 0.9800 . ?
C29 H29C 0.9800 . ?
Cl1 O6 1.419(5) . ?
Cl1 O7 1.437(7) . ?
Cl1 O8 1.451(6) . ?
Cl1 O9 1.447(5) . ?

loop_
_smtbx_masks_void_nr
_smtbx_masks_void_average_x
_smtbx_masks_void_average_y
_smtbx_masks_void_average_z
_smtbx_masks_void_volume
_smtbx_masks_void_count_electrons
_smtbx_masks_void_content
1 -0.323 -0.341 -0.841 433.5 106.0 ?
2 0.267 0.944 0.187 0.0 0.0 ?
3 0.383 0.903 0.293 0.0 0.0 ?
4 0.400 0.889 0.293 0.0 0.0 ?
5 0.600 0.111 0.707 0.0 0.0 ?
6 0.617 0.097 0.707 0.0 0.0 ?
7 0.733 0.056 0.813 0.0 0.0 ?
